data_4133330
loop_
_publ_author_name
'McGuirk, C. Michael'
'Run\<cevski, Tom\<ce'
'Oktawiec, Julia'
'Turkiewicz, Ari'
'Taylor, Mercedes K.'
'Long, Jeffrey R.'

_publ_section_title
;
 Influence of Metal Substitution on the Pressure-Induced Phase Change in
 Flexible Zeolitic Imidazolate Frameworks.
;
_journal_issue 46
_journal_name_full 'Journal of the American Chemical Society'
_journal_page_first 15924
_journal_page_last 15933
_journal_paper_doi 10.1021/jacs.8b09631
_journal_volume 140
_journal_year 2018
_chemical_formula_moiety 'C168 H120 Cd12 N48, 10(C H2 Cl2)'
_chemical_formula_sum 'C178 H140 Cd12 Cl20 N48'
_chemical_formula_weight 5009.17
_chemical_name_common 'CdIF-13 CH2Cl2-solvate'
_space_group_crystal_system monoclinic
_space_group_IT_number 14
_space_group_name_Hall '-P 2yn'
_space_group_name_H-M_alt 'P 1 21/n 1'
_atom_sites_solution_hydrogens geom
_atom_sites_solution_primary 'intrinsic phasing'
_atom_sites_solution_secondary difmap
_audit_creation_date 2018-05-17
_audit_creation_method
;
Olex2 1.2
(compiled Nov 22 2016 11:51:51 for OlexSys, GUI svn.r5269)
;
_cell_angle_alpha 90
_cell_angle_beta 113.366(2)
_cell_angle_gamma 90
_cell_formula_units_Z 1
_cell_length_a 14.7241(7)
_cell_length_b 21.4248(10)
_cell_length_c 17.2433(7)
_cell_measurement_reflns_used 9801
_cell_measurement_temperature 100
_cell_measurement_theta_max 33.733
_cell_measurement_theta_min 2.260
_cell_volume 4993.5(4)
_computing_cell_refinement 'SAINT V8.38A (?, 2016)'
_computing_data_collection 'Bruker APEX3'
_computing_data_reduction 'SAINT V8.38A (?, 2016)'
_computing_molecular_graphics 'Olex2 (Dolomanov et al., 2009)'
_computing_publication_material 'Olex2 (Dolomanov et al., 2009)'
_computing_structure_refinement 'ShelXL (Sheldrick, 2015)'
_computing_structure_solution 'SHELXT 2014/5 (Sheldrick, 2014)'
_diffrn_ambient_temperature 100.0
_diffrn_detector_area_resol_mean 7.39
_diffrn_measured_fraction_theta_full 0.999
_diffrn_measured_fraction_theta_max 0.999
_diffrn_measurement_device_type 'Bruker D8 with PHOTON II CMOS detector'
_diffrn_measurement_method '\f and \w shutterless scans'
_diffrn_radiation_monochromator 'silicon 111'
_diffrn_radiation_type synchrotron
_diffrn_radiation_wavelength 0.8856
_diffrn_reflns_av_R_equivalents 0.0914
_diffrn_reflns_av_unetI/netI 0.0578
_diffrn_reflns_Laue_measured_fraction_full 0.999
_diffrn_reflns_Laue_measured_fraction_max 0.999
_diffrn_reflns_limit_h_max 16
_diffrn_reflns_limit_h_min -16
_diffrn_reflns_limit_k_max 24
_diffrn_reflns_limit_k_min -24
_diffrn_reflns_limit_l_max 19
_diffrn_reflns_limit_l_min -19
_diffrn_reflns_number 51726
_diffrn_reflns_point_group_measured_fraction_full 0.999
_diffrn_reflns_point_group_measured_fraction_max 0.999
_diffrn_reflns_theta_full 30.594
_diffrn_reflns_theta_max 30.594
_diffrn_reflns_theta_min 1.925
_diffrn_source 'Advanced Light Source station 11.3.1'
_diffrn_standards_number 0
_exptl_absorpt_coefficient_mu 2.836
_exptl_absorpt_correction_T_max 0.907
_exptl_absorpt_correction_T_min 0.662
_exptl_absorpt_correction_type multi-scan
_exptl_absorpt_process_details
;
SADABS-2016/2 (Bruker,2016) was used for absorption correction.
wR2(int) was 0.1925 before and 0.0910 after correction.
The Ratio of minimum to maximum transmission is 0.7297.
The \l/2 correction factor is Not present.
;
_exptl_crystal_colour 'clear colourless'
_exptl_crystal_colour_lustre clear
_exptl_crystal_colour_primary colourless
_exptl_crystal_density_diffrn 1.666
_exptl_crystal_density_method 'not measured'
_exptl_crystal_description octahedral
_exptl_crystal_F_000 2460
_exptl_crystal_size_max 0.14
_exptl_crystal_size_mid 0.14
_exptl_crystal_size_min 0.035
_refine_diff_density_max 1.332
_refine_diff_density_min -0.846
_refine_diff_density_rms 0.138
_refine_ls_extinction_method none
_refine_ls_goodness_of_fit_ref 1.067
_refine_ls_hydrogen_treatment constr
_refine_ls_matrix_type full
_refine_ls_number_parameters 568
_refine_ls_number_reflns 7939
_refine_ls_number_restraints 21
_refine_ls_restrained_S_all 1.066
_refine_ls_R_factor_all 0.0800
_refine_ls_R_factor_gt 0.0592
_refine_ls_shift/su_max 0.001
_refine_ls_shift/su_mean 0.000
_refine_ls_structure_factor_coef Fsqd
_refine_ls_weighting_details 'w=1/[\s^2^(Fo^2^)+(0.0570P)^2^+41.0244P] where P=(Fo^2^+2Fc^2^)/3'
_refine_ls_weighting_scheme calc
_refine_ls_wR_factor_gt 0.1495
_refine_ls_wR_factor_ref 0.1635
_reflns_Friedel_coverage 0.000
_reflns_number_gt 6092
_reflns_number_total 7939
_reflns_threshold_expression 'I > 2\s(I)'
_cod_data_source_file ja8b09631_si_003.cif
_cod_data_source_block cmm034s_sq
_cod_database_code 4133330
_shelx_shelxl_version_number 2017/1
_shelx_space_group_comment
;
The symmetry employed for this shelxl refinement is uniquely defined
by the following loop, which should always be used as a source of
symmetry information in preference to the above space-group names.
They are only intended as comments.
;
_shelx_estimated_absorpt_t_max 0.907
_shelx_estimated_absorpt_t_min 0.692
_olex2_refinement_description
;
1. Fixed Uiso
 At 1.2 times of:
  All C(H) groups, All C(H,H) groups
2. Uiso/Uaniso restraints and constraints
Cl4 \\sim C44 \\sim Cl3: within 2A with sigma of 0.04 and sigma for terminal
atoms of 0.08
3. Rigid body (RIGU) restrains
 Cl4, C44, Cl3
 with sigma for 1-2 distances of 0.004 and sigma for 1-3 distances of 0.004
4.a Secondary CH2 refined with riding coordinates:
 C43(H43A,H43B), C44(H44A,H44B)
4.b Aromatic/amide H refined with riding coordinates:
 C1(H1), C4(H4), C5(H5), C6(H6), C7(H7), C8(H8), C11(H11), C12(H12), C13(H13),
 C14(H14), C15(H15), C18(H18), C19(H19), C20(H20), C21(H21), C22(H22), C25(H25),
  C26(H26), C27(H27), C28(H28), C29(H29), C32(H32), C33(H33), C34(H34),
 C35(H35), C36(H36), C39(H39), C40(H40), C41(H41), C42(H42)
;
_olex2_submission_special_instructions 'No special instructions were received'

loop_
_space_group_symop_operation_xyz
'x, y, z'
'-x+1/2, y+1/2, -z+1/2'
'-x, -y, -z'
'x-1/2, -y-1/2, z-1/2'

loop_
_atom_site_label
_atom_site_type_symbol
_atom_site_fract_x
_atom_site_fract_y
_atom_site_fract_z
_atom_site_U_iso_or_equiv
_atom_site_adp_type
_atom_site_occupancy
_atom_site_site_symmetry_order
_atom_site_calc_flag
_atom_site_refinement_flags_posn
_atom_site_refinement_flags_adp
Cd1 Cd 0.61581(5) 0.62928(3) -0.15285(4) 0.0425(2) Uani 1 1 d . .
Cd2 Cd 0.43851(5) 0.66162(3) 0.11078(4) 0.0422(2) Uani 1 1 d . .
Cd3 Cd 0.51094(5) 0.71232(3) 0.48196(4) 0.0472(2) Uani 1 1 d . .
N1 N 0.7664(6) 0.6555(3) -0.1292(5) 0.0457(18) Uani 1 1 d . .
N2 N 0.9063(6) 0.7116(4) -0.0813(5) 0.0469(18) Uani 1 1 d . .
N3 N 0.5508(5) 0.6850(3) -0.0809(4) 0.0408(17) Uani 1 1 d . .
N4 N 0.4825(5) 0.6975(3) 0.0139(4) 0.0367(16) Uani 1 1 d . .
N5 N 0.4113(6) 0.5620(3) 0.0758(4) 0.0449(18) Uani 1 1 d . .
N6 N 0.3796(6) 0.4614(3) 0.0936(4) 0.0430(17) Uani 1 1 d . .
N7 N 0.5250(6) 0.6602(4) 0.2464(4) 0.0482(19) Uani 1 1 d . .
N8 N 0.5438(6) 0.6722(3) 0.3812(4) 0.0464(18) Uani 1 1 d . .
N9 N 0.6479(6) 0.7588(4) 0.5667(5) 0.0486(19) Uani 1 1 d . .
N10 N 0.7953(5) 0.8066(3) 0.6073(4) 0.0415(17) Uani 1 1 d . .
N11 N 0.4806(6) 0.6593(4) 0.5775(4) 0.0503(19) Uani 1 1 d . .
N12 N 0.5225(6) 0.6360(3) 0.7135(4) 0.0466(18) Uani 1 1 d . .
C1 C 0.8097(7) 0.7110(4) -0.1059(6) 0.046(2) Uani 1 1 d . .
H1 H 0.773819 0.746901 -0.107041 0.055 Uiso 1 1 calc R .
C2 C 0.8464(8) 0.6152(5) -0.1139(6) 0.056(3) Uani 1 1 d . .
C3 C 0.9321(7) 0.6509(5) -0.0851(6) 0.052(2) Uani 1 1 d . .
C4 C 1.0267(8) 0.6233(5) -0.0653(7) 0.063(3) Uani 1 1 d . .
H4 H 1.083775 0.647432 -0.048194 0.076 Uiso 1 1 calc R .
C5 C 1.0300(9) 0.5596(6) -0.0726(8) 0.074(3) Uani 1 1 d . .
H5 H 1.090981 0.539803 -0.056197 0.088 Uiso 1 1 calc R .
C6 C 0.9435(11) 0.5241(6) -0.1041(9) 0.082(4) Uani 1 1 d . .
H6 H 0.948161 0.481440 -0.111750 0.099 Uiso 1 1 calc R .
C7 C 0.8498(9) 0.5505(5) -0.1245(7) 0.064(3) Uani 1 1 d . .
H7 H 0.792657 0.526363 -0.144175 0.077 Uiso 1 1 calc R .
C8 C 0.5248(6) 0.6595(4) -0.0226(5) 0.040(2) Uani 1 1 d . .
H8 H 0.535544 0.617513 -0.008161 0.048 Uiso 1 1 calc R .
C9 C 0.5221(7) 0.7461(4) -0.0841(5) 0.043(2) Uani 1 1 d . .
C10 C 0.4792(6) 0.7549(4) -0.0257(5) 0.040(2) Uani 1 1 d . .
C11 C 0.4444(7) 0.8129(4) -0.0127(6) 0.049(2) Uani 1 1 d . .
H11 H 0.417733 0.818579 0.027448 0.059 Uiso 1 1 calc R .
C12 C 0.4515(8) 0.8607(5) -0.0618(6) 0.056(3) Uani 1 1 d . .
H12 H 0.427845 0.899791 -0.055605 0.067 Uiso 1 1 calc R .
C13 C 0.4935(8) 0.8529(5) -0.1217(6) 0.060(3) Uani 1 1 d . .
H13 H 0.497530 0.887035 -0.153544 0.073 Uiso 1 1 calc R .
C14 C 0.5289(7) 0.7956(5) -0.1340(6) 0.052(2) Uani 1 1 d . .
H14 H 0.556076 0.790363 -0.173908 0.062 Uiso 1 1 calc R .
C15 C 0.4280(7) 0.5138(4) 0.1277(5) 0.042(2) Uani 1 1 d . .
H15 H 0.470780 0.516376 0.184360 0.050 Uiso 1 1 calc R .
C16 C 0.3442(6) 0.5391(4) -0.0017(5) 0.0369(19) Uani 1 1 d . .
C17 C 0.3250(6) 0.4767(4) 0.0107(5) 0.0386(19) Uani 1 1 d . .
C18 C 0.2594(7) 0.4414(4) -0.0568(5) 0.048(2) Uani 1 1 d . .
H18 H 0.245445 0.400020 -0.049512 0.058 Uiso 1 1 calc R .
C19 C 0.2168(7) 0.4701(5) -0.1338(6) 0.052(2) Uani 1 1 d . .
H19 H 0.173772 0.447433 -0.179663 0.062 Uiso 1 1 calc R .
C20 C 0.2359(7) 0.5316(5) -0.1452(5) 0.051(2) Uani 1 1 d . .
H20 H 0.205080 0.549105 -0.198663 0.061 Uiso 1 1 calc R .
C21 C 0.2986(7) 0.5680(4) -0.0810(5) 0.046(2) Uani 1 1 d . .
H21 H 0.310247 0.609620 -0.089375 0.056 Uiso 1 1 calc R .
C22 C 0.4962(7) 0.6883(4) 0.3011(5) 0.049(2) Uani 1 1 d . .
H22 H 0.445465 0.717624 0.284314 0.059 Uiso 1 1 calc R .
C23 C 0.5987(7) 0.6194(4) 0.2959(6) 0.047(2) Uani 1 1 d . .
C24 C 0.6114(7) 0.6281(4) 0.3794(5) 0.046(2) Uani 1 1 d . .
C25 C 0.6802(8) 0.5925(5) 0.4438(6) 0.060(3) Uani 1 1 d . .
H25 H 0.687641 0.597188 0.499611 0.072 Uiso 1 1 calc R .
C26 C 0.7363(8) 0.5505(5) 0.4222(7) 0.065(3) Uani 1 1 d . .
H26 H 0.782580 0.526325 0.464129 0.078 Uiso 1 1 calc R .
C27 C 0.7257(8) 0.5431(5) 0.3379(7) 0.062(3) Uani 1 1 d . .
H27 H 0.764821 0.514339 0.324918 0.075 Uiso 1 1 calc R .
C28 C 0.6574(7) 0.5784(4) 0.2741(6) 0.052(2) Uani 1 1 d . .
H28 H 0.651047 0.574663 0.218453 0.062 Uiso 1 1 calc R .
C29 C 0.7331(7) 0.7641(4) 0.5577(5) 0.045(2) Uani 1 1 d . .
H29 H 0.748271 0.739944 0.519608 0.054 Uiso 1 1 calc R .
C30 C 0.6541(7) 0.8032(4) 0.6265(6) 0.046(2) Uani 1 1 d . .
C31 C 0.7458(7) 0.8320(4) 0.6517(5) 0.042(2) Uani 1 1 d . .
C32 C 0.7721(8) 0.8802(4) 0.7130(6) 0.055(3) Uani 1 1 d . .
H32 H 0.833418 0.899770 0.731145 0.066 Uiso 1 1 calc R .
C33 C 0.7041(10) 0.8968(5) 0.7440(7) 0.070(3) Uani 1 1 d . .
H33 H 0.720050 0.928138 0.784552 0.084 Uiso 1 1 calc R .
C34 C 0.6114(10) 0.8686(5) 0.7176(7) 0.068(3) Uani 1 1 d . .
H34 H 0.566376 0.882236 0.739526 0.082 Uiso 1 1 calc R .
C35 C 0.5854(9) 0.8204(5) 0.6589(7) 0.062(3) Uani 1 1 d . .
H35 H 0.524428 0.800452 0.642062 0.075 Uiso 1 1 calc R .
C36 C 0.5530(7) 0.6538(5) 0.6547(6) 0.051(2) Uani 1 1 d . .
H36 H 0.619024 0.661805 0.665764 0.061 Uiso 1 1 calc R .
C37 C 0.3943(7) 0.6476(4) 0.5879(6) 0.050(2) Uani 1 1 d . .
C38 C 0.4216(7) 0.6326(4) 0.6734(6) 0.047(2) Uani 1 1 d . .
C39 C 0.3488(8) 0.6199(5) 0.7053(7) 0.057(3) Uani 1 1 d . .
H39 H 0.365382 0.611612 0.762281 0.068 Uiso 1 1 calc R .
C40 C 0.2535(8) 0.6203(5) 0.6485(7) 0.064(3) Uani 1 1 d . .
H40 H 0.203995 0.610720 0.667289 0.076 Uiso 1 1 calc R .
C41 C 0.2262(8) 0.6344(5) 0.5637(7) 0.062(3) Uani 1 1 d . .
H41 H 0.159549 0.635286 0.527730 0.075 Uiso 1 1 calc R .
C42 C 0.2968(8) 0.6472(5) 0.5320(6) 0.055(3) Uani 1 1 d . .
H42 H 0.279155 0.655141 0.474848 0.066 Uiso 1 1 calc R .
Cl1 Cl 0.7034(3) 0.71601(14) 0.17014(17) 0.0771(8) Uani 1 1 d . .
Cl2 Cl 0.7013(3) 0.78111(15) 0.3180(2) 0.0837(9) Uani 1 1 d . .
C43 C 0.7684(8) 0.7345(6) 0.2767(7) 0.071(3) Uani 1 1 d . .
H43A H 0.786699 0.696093 0.309028 0.085 Uiso 1 1 calc R .
H43B H 0.828928 0.756032 0.283146 0.085 Uiso 1 1 calc R .
Cl3 Cl 0.3698(3) 0.84931(18) 0.1784(2) 0.0978(11) Uani 1 1 d . U
Cl4 Cl 0.4719(4) 0.9578(2) 0.1492(3) 0.1305(17) Uani 1 1 d . U
C44 C 0.4651(17) 0.9008(10) 0.2162(10) 0.176(10) Uani 1 1 d . U
H44A H 0.526329 0.877249 0.235361 0.211 Uiso 1 1 calc R .
H44B H 0.461953 0.921110 0.265346 0.211 Uiso 1 1 calc R .

loop_
_atom_site_aniso_label
_atom_site_aniso_U_11
_atom_site_aniso_U_22
_atom_site_aniso_U_33
_atom_site_aniso_U_23
_atom_site_aniso_U_13
_atom_site_aniso_U_12
Cd1 0.0550(4) 0.0445(4) 0.0344(3) 0.0041(3) 0.0245(3) 0.0006(3)
Cd2 0.0556(4) 0.0441(4) 0.0325(3) -0.0002(3) 0.0234(3) 0.0004(3)
Cd3 0.0512(4) 0.0630(4) 0.0320(3) 0.0042(3) 0.0215(3) -0.0005(3)
N1 0.050(5) 0.048(4) 0.048(4) -0.004(3) 0.029(4) 0.002(4)
N2 0.046(5) 0.055(5) 0.043(4) -0.002(3) 0.021(4) 0.001(4)
N3 0.051(4) 0.044(4) 0.035(4) 0.002(3) 0.026(3) 0.005(4)
N4 0.045(4) 0.041(4) 0.031(4) 0.000(3) 0.022(3) -0.002(3)
N5 0.055(5) 0.045(4) 0.038(4) -0.004(3) 0.022(4) 0.003(4)
N6 0.057(5) 0.045(4) 0.031(4) 0.004(3) 0.022(3) 0.001(4)
N7 0.062(5) 0.054(5) 0.032(4) 0.001(3) 0.023(4) 0.006(4)
N8 0.057(5) 0.051(5) 0.034(4) -0.004(3) 0.021(4) 0.000(4)
N9 0.052(5) 0.061(5) 0.041(4) 0.011(4) 0.026(4) 0.004(4)
N10 0.050(4) 0.046(4) 0.036(4) -0.001(3) 0.026(3) -0.002(4)
N11 0.052(5) 0.064(5) 0.033(4) 0.004(4) 0.015(4) -0.007(4)
N12 0.064(5) 0.050(4) 0.034(4) 0.002(3) 0.027(4) -0.007(4)
C1 0.049(6) 0.046(5) 0.046(5) -0.001(4) 0.023(4) -0.001(5)
C2 0.058(7) 0.059(6) 0.057(6) -0.013(5) 0.030(5) -0.003(5)
C3 0.054(6) 0.066(7) 0.045(5) -0.006(5) 0.028(5) 0.003(5)
C4 0.054(7) 0.072(8) 0.066(7) -0.011(6) 0.026(5) 0.000(6)
C5 0.059(7) 0.084(9) 0.087(8) -0.014(7) 0.040(6) 0.010(7)
C6 0.102(11) 0.057(7) 0.101(10) -0.006(7) 0.054(8) 0.015(7)
C7 0.066(7) 0.051(6) 0.080(8) -0.016(5) 0.033(6) -0.005(5)
C8 0.046(5) 0.049(5) 0.029(4) 0.004(4) 0.019(4) 0.006(4)
C9 0.048(5) 0.042(5) 0.035(5) 0.007(4) 0.013(4) 0.004(4)
C10 0.043(5) 0.044(5) 0.031(4) 0.002(4) 0.015(4) 0.000(4)
C11 0.061(6) 0.055(6) 0.042(5) 0.005(4) 0.031(5) 0.005(5)
C12 0.067(7) 0.052(6) 0.052(6) 0.006(5) 0.027(5) 0.016(5)
C13 0.091(8) 0.049(6) 0.045(6) 0.016(5) 0.031(6) 0.013(6)
C14 0.060(6) 0.057(6) 0.044(5) 0.015(4) 0.027(5) 0.012(5)
C15 0.058(6) 0.040(5) 0.031(4) 0.002(4) 0.021(4) 0.004(4)
C16 0.039(5) 0.042(5) 0.038(5) 0.000(4) 0.024(4) 0.005(4)
C17 0.040(5) 0.046(5) 0.036(5) 0.000(4) 0.021(4) 0.001(4)
C18 0.054(6) 0.048(5) 0.041(5) -0.003(4) 0.017(4) -0.008(5)
C19 0.053(6) 0.059(6) 0.037(5) -0.008(4) 0.012(4) -0.008(5)
C20 0.058(6) 0.063(6) 0.028(5) 0.008(4) 0.013(4) 0.015(5)
C21 0.057(6) 0.051(5) 0.036(5) 0.007(4) 0.025(4) 0.003(5)
C22 0.062(6) 0.053(5) 0.029(5) -0.001(4) 0.015(4) 0.005(5)
C23 0.048(6) 0.041(5) 0.046(5) 0.003(4) 0.012(4) -0.003(4)
C24 0.058(6) 0.046(5) 0.034(5) 0.002(4) 0.018(4) 0.003(5)
C25 0.063(7) 0.068(7) 0.047(6) 0.003(5) 0.019(5) -0.001(6)
C26 0.063(7) 0.059(7) 0.060(7) 0.006(5) 0.011(5) 0.007(6)
C27 0.051(6) 0.056(6) 0.070(7) -0.008(5) 0.014(5) 0.004(5)
C28 0.054(6) 0.051(6) 0.048(5) -0.014(5) 0.019(5) -0.009(5)
C29 0.055(6) 0.049(5) 0.034(5) -0.005(4) 0.022(4) -0.004(5)
C30 0.058(6) 0.048(5) 0.041(5) 0.000(4) 0.028(4) 0.006(5)
C31 0.059(6) 0.046(5) 0.034(5) 0.005(4) 0.032(4) 0.003(4)
C32 0.078(7) 0.042(5) 0.058(6) 0.002(4) 0.040(6) -0.002(5)
C33 0.121(10) 0.045(6) 0.078(8) -0.005(5) 0.075(8) 0.003(6)
C34 0.108(10) 0.055(6) 0.081(8) 0.005(6) 0.078(7) 0.006(6)
C35 0.076(7) 0.060(6) 0.071(7) 0.008(5) 0.050(6) 0.001(6)
C36 0.054(6) 0.064(6) 0.042(5) 0.009(4) 0.027(5) 0.001(5)
C37 0.060(6) 0.048(5) 0.044(5) 0.005(4) 0.024(5) -0.009(5)
C38 0.049(6) 0.053(6) 0.042(5) 0.005(4) 0.022(4) 0.003(5)
C39 0.066(7) 0.055(6) 0.063(6) 0.014(5) 0.039(6) 0.003(5)
C40 0.064(7) 0.067(7) 0.075(7) 0.020(6) 0.044(6) 0.004(6)
C41 0.054(6) 0.064(7) 0.064(7) 0.012(5) 0.019(5) 0.004(5)
C42 0.059(7) 0.055(6) 0.056(6) 0.013(5) 0.026(5) -0.006(5)
Cl1 0.100(2) 0.0759(19) 0.0494(15) -0.0090(13) 0.0232(15) -0.0176(17)
Cl2 0.101(2) 0.0751(19) 0.079(2) -0.0221(16) 0.0396(18) -0.0219(18)
C43 0.064(7) 0.085(8) 0.059(7) -0.010(6) 0.019(6) -0.017(6)
Cl3 0.127(3) 0.102(3) 0.0633(19) -0.0149(17) 0.0363(19) -0.018(2)
Cl4 0.168(4) 0.117(3) 0.077(2) 0.009(2) 0.017(3) -0.030(3)
C44 0.219(19) 0.154(16) 0.080(10) 0.015(10) -0.019(12) -0.091(14)

loop_
_atom_type_symbol
_atom_type_description
_atom_type_scat_dispersion_real
_atom_type_scat_dispersion_imag
_atom_type_scat_source
C C 0.0060 0.0030 'ANOMDisVal Program in PLATON Spek, A. L. J. Appl. Crystallogr. 2003, 36, 7-13'
H H 0.0000 0.0000 'ANOMDisVal Program in PLATON Spek, A. L. J. Appl. Crystallogr. 2003, 36, 7-13'
Cd Cd -0.3950 1.7880 'ANOMDisVal Program in PLATON Spek, A. L. J. Appl. Crystallogr. 2003, 36, 7-13'
Cl Cl 0.2050 0.2460 'ANOMDisVal Program in PLATON Spek, A. L. J. Appl. Crystallogr. 2003, 36, 7-13'
N N 0.0100 0.0050 'ANOMDisVal Program in PLATON Spek, A. L. J. Appl. Crystallogr. 2003, 36, 7-13'

loop_
_geom_angle_atom_site_label_1
_geom_angle_atom_site_label_2
_geom_angle_atom_site_label_3
_geom_angle
_geom_angle_site_symmetry_1
_geom_angle_site_symmetry_3
N1 Cd1 N3 113.3(3) . .
N1 Cd1 N6 107.7(3) . 3_665
N1 Cd1 N12 110.7(3) . 1_554
N6 Cd1 N3 99.1(3) 3_665 .
N12 Cd1 N3 109.3(3) 1_554 .
N12 Cd1 N6 116.4(3) 1_554 3_665
N4 Cd2 N5 102.1(3) . .
N4 Cd2 N7 127.6(3) . .
N4 Cd2 N10 116.7(3) . 4_575
N7 Cd2 N5 104.2(3) . .
N7 Cd2 N10 100.4(3) . 4_575
N10 Cd2 N5 102.9(3) 4_575 .
N8 Cd3 N2 103.4(3) . 4_576
N8 Cd3 N9 106.0(3) . .
N8 Cd3 N11 125.2(3) . .
N9 Cd3 N2 105.6(3) . 4_576
N11 Cd3 N2 116.4(3) . 4_576
N11 Cd3 N9 98.1(3) . .
C1 N1 Cd1 128.3(6) . .
C1 N1 C2 103.1(8) . .
C2 N1 Cd1 126.8(6) . .
C1 N2 Cd3 128.4(6) . 4_675
C1 N2 C3 105.1(8) . .
C3 N2 Cd3 125.1(6) . 4_675
C8 N3 Cd1 121.7(6) . .
C8 N3 C9 104.2(7) . .
C9 N3 Cd1 133.9(6) . .
C8 N4 Cd2 119.4(5) . .
C8 N4 C10 103.9(6) . .
C10 N4 Cd2 136.7(5) . .
C15 N5 Cd2 127.0(6) . .
C15 N5 C16 104.2(7) . .
C16 N5 Cd2 125.6(6) . .
C15 N6 Cd1 129.1(6) . 3_665
C15 N6 C17 104.4(7) . .
C17 N6 Cd1 126.6(6) . 3_665
C22 N7 Cd2 122.9(6) . .
C22 N7 C23 104.0(7) . .
C23 N7 Cd2 130.6(6) . .
C22 N8 Cd3 122.7(6) . .
C22 N8 C24 104.1(7) . .
C24 N8 Cd3 133.2(6) . .
C29 N9 Cd3 128.3(6) . .
C29 N9 C30 104.0(8) . .
C30 N9 Cd3 125.4(6) . .
C29 N10 Cd2 129.5(6) . 4_676
C29 N10 C31 104.4(7) . .
C31 N10 Cd2 125.7(6) . 4_676
C36 N11 Cd3 118.3(6) . .
C36 N11 C37 105.5(7) . .
C37 N11 Cd3 131.9(6) . .
C36 N12 Cd1 124.9(7) . 1_556
C36 N12 C38 104.9(8) . .
C38 N12 Cd1 129.5(6) . 1_556
N1 C1 H1 122.1 . .
N2 C1 N1 115.7(8) . .
N2 C1 H1 122.1 . .
N1 C2 C7 131.0(10) . .
C3 C2 N1 107.8(9) . .
C3 C2 C7 121.2(10) . .
N2 C3 C2 108.2(9) . .
N2 C3 C4 130.4(10) . .
C2 C3 C4 121.4(10) . .
C3 C4 H4 121.4 . .
C5 C4 C3 117.2(10) . .
C5 C4 H4 121.4 . .
C4 C5 H5 119.4 . .
C4 C5 C6 121.1(11) . .
C6 C5 H5 119.4 . .
C5 C6 H6 118.9 . .
C5 C6 C7 122.2(11) . .
C7 C6 H6 118.9 . .
C2 C7 H7 121.6 . .
C6 C7 C2 116.7(11) . .
C6 C7 H7 121.6 . .
N3 C8 H8 122.0 . .
N4 C8 N3 116.0(8) . .
N4 C8 H8 122.0 . .
N3 C9 C10 108.7(7) . .
N3 C9 C14 130.9(8) . .
C14 C9 C10 120.4(8) . .
N4 C10 C9 107.1(7) . .
C11 C10 N4 130.5(8) . .
C11 C10 C9 122.3(8) . .
C10 C11 H11 121.7 . .
C12 C11 C10 116.6(8) . .
C12 C11 H11 121.7 . .
C11 C12 H12 118.9 . .
C11 C12 C13 122.2(9) . .
C13 C12 H12 118.9 . .
C12 C13 H13 119.4 . .
C14 C13 C12 121.3(9) . .
C14 C13 H13 119.4 . .
C9 C14 H14 121.4 . .
C13 C14 C9 117.2(9) . .
C13 C14 H14 121.4 . .
N5 C15 N6 115.7(8) . .
N5 C15 H15 122.2 . .
N6 C15 H15 122.2 . .
N5 C16 C17 107.4(7) . .
N5 C16 C21 131.3(8) . .
C17 C16 C21 121.4(8) . .
N6 C17 C16 108.4(7) . .
N6 C17 C18 131.4(8) . .
C16 C17 C18 120.2(8) . .
C17 C18 H18 121.2 . .
C19 C18 C17 117.6(9) . .
C19 C18 H18 121.2 . .
C18 C19 H19 119.1 . .
C18 C19 C20 121.8(9) . .
C20 C19 H19 119.1 . .
C19 C20 H20 118.7 . .
C21 C20 C19 122.7(8) . .
C21 C20 H20 118.7 . .
C16 C21 H21 121.8 . .
C20 C21 C16 116.4(9) . .
C20 C21 H21 121.8 . .
N7 C22 H22 122.0 . .
N8 C22 N7 116.0(9) . .
N8 C22 H22 122.0 . .
C24 C23 N7 107.6(8) . .
C28 C23 N7 130.6(9) . .
C28 C23 C24 121.6(9) . .
N8 C24 C23 108.3(8) . .
N8 C24 C25 131.1(8) . .
C23 C24 C25 120.6(9) . .
C24 C25 H25 121.1 . .
C26 C25 C24 117.9(10) . .
C26 C25 H25 121.1 . .
C25 C26 H26 119.3 . .
C25 C26 C27 121.5(10) . .
C27 C26 H26 119.3 . .
C26 C27 H27 119.7 . .
C28 C27 C26 120.5(10) . .
C28 C27 H27 119.7 . .
C23 C28 H28 121.1 . .
C27 C28 C23 117.8(9) . .
C27 C28 H28 121.1 . .
N9 C29 N10 115.0(8) . .
N9 C29 H29 122.5 . .
N10 C29 H29 122.5 . .
N9 C30 C31 108.1(8) . .
N9 C30 C35 129.9(10) . .
C35 C30 C31 122.0(9) . .
N10 C31 C30 108.4(8) . .
N10 C31 C32 131.4(9) . .
C30 C31 C32 120.2(8) . .
C31 C32 H32 121.3 . .
C33 C32 C31 117.3(10) . .
C33 C32 H32 121.3 . .
C32 C33 H33 118.7 . .
C32 C33 C34 122.6(10) . .
C34 C33 H33 118.7 . .
C33 C34 H34 119.7 . .
C35 C34 C33 120.7(10) . .
C35 C34 H34 119.7 . .
C30 C35 C34 117.2(10) . .
C30 C35 H35 121.4 . .
C34 C35 H35 121.4 . .
N11 C36 H36 122.9 . .
N12 C36 N11 114.3(9) . .
N12 C36 H36 122.9 . .
N11 C37 C38 106.4(8) . .
N11 C37 C42 132.2(9) . .
C42 C37 C38 121.3(9) . .
N12 C38 C37 108.8(8) . .
N12 C38 C39 130.6(9) . .
C37 C38 C39 120.5(9) . .
C38 C39 H39 121.8 . .
C40 C39 C38 116.4(9) . .
C40 C39 H39 121.8 . .
C39 C40 H40 118.4 . .
C39 C40 C41 123.1(10) . .
C41 C40 H40 118.4 . .
C40 C41 H41 119.6 . .
C42 C41 C40 120.8(10) . .
C42 C41 H41 119.6 . .
C37 C42 C41 117.7(9) . .
C37 C42 H42 121.2 . .
C41 C42 H42 121.2 . .
Cl1 C43 H43A 108.9 . .
Cl1 C43 H43B 108.9 . .
Cl2 C43 Cl1 113.3(7) . .
Cl2 C43 H43A 108.9 . .
Cl2 C43 H43B 108.9 . .
H43A C43 H43B 107.7 . .
Cl3 C44 Cl4 117.7(9) . .
Cl3 C44 H44A 107.9 . .
Cl3 C44 H44B 107.9 . .
Cl4 C44 H44A 107.9 . .
Cl4 C44 H44B 107.9 . .
H44A C44 H44B 107.2 . .

loop_
_geom_bond_atom_site_label_1
_geom_bond_atom_site_label_2
_geom_bond_distance
_geom_bond_site_symmetry_2
Cd1 N1 2.164(8) .
Cd1 N3 2.196(7) .
Cd1 N6 2.184(7) 3_665
Cd1 N12 2.169(7) 1_554
Cd2 N4 2.158(6) .
Cd2 N5 2.211(7) .
Cd2 N7 2.175(7) .
Cd2 N10 2.194(7) 4_575
Cd3 N2 2.211(8) 4_576
Cd3 N8 2.159(7) .
Cd3 N9 2.203(8) .
Cd3 N11 2.189(7) .
N1 C1 1.333(11) .
N1 C2 1.399(12) .
N2 C1 1.313(11) .
N2 C3 1.364(12) .
N3 C8 1.329(10) .
N3 C9 1.370(11) .
N4 C8 1.324(10) .
N4 C10 1.398(11) .
N5 C15 1.324(11) .
N5 C16 1.397(11) .
N6 C15 1.336(11) .
N6 C17 1.374(11) .
N7 C22 1.323(11) .
N7 C23 1.391(12) .
N8 C22 1.322(11) .
N8 C24 1.381(12) .
N9 C29 1.329(11) .
N9 C30 1.378(12) .
N10 C29 1.334(11) .
N10 C31 1.362(11) .
N11 C36 1.340(12) .
N11 C37 1.375(12) .
N12 C36 1.318(11) .
N12 C38 1.370(12) .
C1 H1 0.9300 .
C2 C3 1.387(14) .
C2 C7 1.400(14) .
C3 C4 1.424(14) .
C4 H4 0.9300 .
C4 C5 1.373(16) .
C5 H5 0.9300 .
C5 C6 1.396(17) .
C6 H6 0.9300 .
C6 C7 1.400(16) .
C7 H7 0.9300 .
C8 H8 0.9300 .
C9 C10 1.398(12) .
C9 C14 1.395(12) .
C10 C11 1.396(13) .
C11 H11 0.9300 .
C11 C12 1.357(13) .
C12 H12 0.9300 .
C12 C13 1.408(14) .
C13 H13 0.9300 .
C13 C14 1.382(14) .
C14 H14 0.9300 .
C15 H15 0.9300 .
C16 C17 1.401(12) .
C16 C21 1.405(12) .
C17 C18 1.402(12) .
C18 H18 0.9300 .
C18 C19 1.368(13) .
C19 H19 0.9300 .
C19 C20 1.378(14) .
C20 H20 0.9300 .
C20 C21 1.369(13) .
C21 H21 0.9300 .
C22 H22 0.9300 .
C23 C24 1.388(13) .
C23 C28 1.385(13) .
C24 C25 1.395(13) .
C25 H25 0.9300 .
C25 C26 1.370(15) .
C26 H26 0.9300 .
C26 C27 1.408(15) .
C27 H27 0.9300 .
C27 C28 1.383(14) .
C28 H28 0.9300 .
C29 H29 0.9300 .
C30 C31 1.388(13) .
C30 C35 1.386(13) .
C31 C32 1.418(13) .
C32 H32 0.9300 .
C32 C33 1.355(14) .
C33 H33 0.9300 .
C33 C34 1.395(17) .
C34 H34 0.9300 .
C34 C35 1.390(15) .
C35 H35 0.9300 .
C36 H36 0.9300 .
C37 C38 1.402(12) .
C37 C42 1.375(14) .
C38 C39 1.413(13) .
C39 H39 0.9300 .
C39 C40 1.357(15) .
C40 H40 0.9300 .
C40 C41 1.388(15) .
C41 H41 0.9300 .
C41 C42 1.380(14) .
C42 H42 0.9300 .
Cl1 C43 1.747(11) .
Cl2 C43 1.744(12) .
C43 H43A 0.9700 .
C43 H43B 0.9700 .
Cl3 C44 1.699(18) .
Cl4 C44 1.709(18) .
C44 H44A 0.9700 .
C44 H44B 0.9700 .
